data_1512912
loop_
_publ_author_name
'Timothy J. Boyle'
'Leigh Anna M. Ottley'
'Mark A. Rodriguez'

_publ_section_title
;
 Structurally characterized carboxylic acid modified zirconium alkoxides
 for the production of zirconium oxide thin films
;
_journal_name_full 'Personal Communication to COD'
_journal_year 2013
_chemical_formula_sum 'C64 H130 O23 Zr5'
_chemical_formula_weight 1723.78
_chemical_name_common '(9a) Zr5(m-O)3(OPc)6(Onep)8'
_chemical_name_systematic
; 
 ? 
;
_space_group_IT_number 2
_symmetry_cell_setting triclinic
_symmetry_space_group_name_Hall '-P 1'
_symmetry_space_group_name_H-M 'P -1'
_atom_sites_solution_hydrogens geom
_atom_sites_solution_primary direct
_atom_sites_solution_secondary difmap
_audit_creation_method SHELXL-97
_cell_angle_alpha 81.535(3)
_cell_angle_beta 84.447(3)
_cell_angle_gamma 61.118(3)
_cell_formula_units_Z 2
_cell_length_a 14.316(2)
_cell_length_b 14.728(2)
_cell_length_c 25.401(4)
_cell_measurement_reflns_used 4794
_cell_measurement_temperature 273(2)
_cell_measurement_theta_max 21.58
_cell_measurement_theta_min 2.33
_cell_volume 4636.4(12)
_computing_cell_refinement 'Bruker SMART'
_computing_data_collection 'Bruker SMART'
_computing_data_reduction 'Bruker SAINT'
_computing_molecular_graphics 'Bruker SHELXTL'
_computing_publication_material 'Bruker SHELXTL'
_computing_structure_refinement 'SHELXL-97 (Sheldrick, 1997)'
_computing_structure_solution 'SHELXS-97 (Sheldrick, 1990)'
_diffrn_ambient_temperature 273(2)
_diffrn_measured_fraction_theta_full 0.811
_diffrn_measured_fraction_theta_max 0.811
_diffrn_measurement_device_type 'CCD area detector'
_diffrn_measurement_method 'phi and omega scans'
_diffrn_radiation_monochromator graphite
_diffrn_radiation_source 'fine-focus sealed tube'
_diffrn_radiation_type MoK\a
_diffrn_radiation_wavelength 0.71073
_diffrn_reflns_av_R_equivalents 0.0324
_diffrn_reflns_av_sigmaI/netI 0.0901
_diffrn_reflns_limit_h_max 16
_diffrn_reflns_limit_h_min -18
_diffrn_reflns_limit_k_max 14
_diffrn_reflns_limit_k_min -19
_diffrn_reflns_limit_l_max 32
_diffrn_reflns_limit_l_min -33
_diffrn_reflns_number 26246
_diffrn_reflns_theta_full 28.27
_diffrn_reflns_theta_max 28.27
_diffrn_reflns_theta_min 1.62
_exptl_absorpt_coefficient_mu 0.600
_exptl_absorpt_correction_type none
_exptl_crystal_density_diffrn 1.235
_exptl_crystal_density_meas 0
_exptl_crystal_density_method 'not measured'
_exptl_crystal_F_000 1796
_exptl_crystal_size_max 0.40
_exptl_crystal_size_mid 0.20
_exptl_crystal_size_min 0.10
_refine_diff_density_max 1.347
_refine_diff_density_min -0.548
_refine_diff_density_rms 0.109
_refine_ls_extinction_method none
_refine_ls_goodness_of_fit_ref 1.023
_refine_ls_hydrogen_treatment mixed
_refine_ls_matrix_type full
_refine_ls_number_parameters 860
_refine_ls_number_reflns 18655
_refine_ls_number_restraints 0
_refine_ls_restrained_S_all 1.023
_refine_ls_R_factor_all 0.1244
_refine_ls_R_factor_gt 0.0783
_refine_ls_shift/su_max 2.669
_refine_ls_shift/su_mean 0.065
_refine_ls_structure_factor_coef Fsqd
_refine_ls_weighting_details 'calc w=1/[\s^2^(Fo^2^)+(0.0981P)^2^+1.9395P] where P=(Fo^2^+2Fc^2^)/3'
_refine_ls_weighting_scheme calc
_refine_ls_wR_factor_gt 0.1829
_refine_ls_wR_factor_ref 0.2053
_reflns_number_gt 11860
_reflns_number_total 18655
_reflns_threshold_expression >2sigma(I)
_cod_data_source_file 2005-1727.cif
_cod_data_source_block rgt054s
_cod_depositor_comments
;
The following automatic conversions were performed:

'_symmetry_cell_setting' value 'Triclinic' changed to 'triclinic'
according to the built-in table from CIF Core dictionary named
'cif_core.dic' version 2.4.1 from 2010-06-29.

Automatic conversion script
Id: cif_fix_values 1891 2012-01-12 08:04:46Z andrius 


  Reassigning this entry as a "Personal Communication to COD" since
  it's composition differs from the compounds mentioned in the paper
  tables by heavy atom counts.

  Saulius Gra\<zulis
  2013-12-06
;
_cod_original_cell_volume 4636.3(12)
_cod_original_sg_symbol_H-M P-1
_cod_database_code 1512912

loop_
_symmetry_equiv_pos_as_xyz
'x, y, z'
'-x, -y, -z'

loop_
_atom_site_label
_atom_site_type_symbol
_atom_site_fract_x
_atom_site_fract_y
_atom_site_fract_z
_atom_site_U_iso_or_equiv
_atom_site_adp_type
_atom_site_occupancy
_atom_site_symmetry_multiplicity
_atom_site_calc_flag
_atom_site_refinement_flags
Zr1 Zr 0.62414(5) 0.49200(5) 0.15912(2) 0.03475(16) Uani 1 1 d .
Zr2 Zr 0.59296(5) 0.71919(5) 0.23861(2) 0.03421(16) Uani 1 1 d .
Zr3 Zr 0.86345(6) 0.27907(5) 0.14614(3) 0.0467(2) Uani 1 1 d .
Zr4 Zr 0.78066(5) 0.47193(5) 0.25351(2) 0.03562(17) Uani 1 1 d .
Zr5 Zr 0.70157(6) 0.66874(6) 0.35871(2) 0.04558(19) Uani 1 1 d .
O1 O 0.4861(4) 0.5635(4) 0.12776(18) 0.0465(12) Uani 1 1 d .
O2 O 0.4940(4) 0.8380(3) 0.19370(18) 0.0452(11) Uani 1 1 d .
O3 O 0.6060(4) 0.7964(3) 0.30122(17) 0.0420(11) Uani 1 1 d .
O4 O 0.6470(5) 0.7447(4) 0.4201(2) 0.0724(17) Uani 1 1 d .
O5 O 0.4783(4) 0.6983(4) 0.29065(18) 0.0475(12) Uani 1 1 d .
O6 O 0.5498(4) 0.6533(4) 0.37058(18) 0.0530(13) Uani 1 1 d .
O7 O 0.8345(4) 0.6708(4) 0.3476(2) 0.0609(14) Uani 1 1 d .
O8 O 0.7717(4) 0.5098(4) 0.39593(19) 0.0581(14) Uani 1 1 d .
O9 O 0.8374(4) 0.4007(4) 0.33364(18) 0.0534(13) Uani 1 1 d .
O10 O 0.9511(4) 0.3646(4) 0.2465(2) 0.0560(13) Uani 1 1 d .
O11 O 0.9988(4) 0.2841(4) 0.1730(2) 0.0575(14) Uani 1 1 d .
O12 O 0.8758(4) 0.1670(4) 0.1991(2) 0.0658(15) Uani 1 1 d .
O13 O 0.9188(4) 0.1992(4) 0.0848(2) 0.0666(15) Uani 1 1 d .
O14 O 0.6978(3) 0.3470(3) 0.12455(17) 0.0402(11) Uani 1 1 d .
O15 O 0.8586(4) 0.4102(4) 0.08503(18) 0.0492(12) Uani 1 1 d .
O16 O 0.6958(4) 0.5453(3) 0.09342(17) 0.0417(11) Uani 1 1 d .
O17 O 0.5656(4) 0.4283(4) 0.22815(18) 0.0460(11) Uani 1 1 d .
O18 O 0.6654(4) 0.4252(4) 0.29159(17) 0.0481(12) Uani 1 1 d .
O19 O 0.8481(4) 0.5576(4) 0.19953(18) 0.0473(12) Uani 1 1 d .
O20 O 0.7262(4) 0.7255(3) 0.19472(17) 0.0412(11) Uani 1 1 d .
O21 O 0.6338(3) 0.5866(3) 0.20647(15) 0.0355(10) Uani 1 1 d .
O22 O 0.7749(3) 0.3977(3) 0.19350(16) 0.0395(10) Uani 1 1 d .
O23 O 0.7134(3) 0.6045(3) 0.28899(16) 0.0387(10) Uani 1 1 d .
C1 C 0.3866(6) 0.6233(7) 0.1046(3) 0.065(2) Uani 1 1 d .
H1A H 0.3774 0.5828 0.0806 0.078 Uiso 1 1 calc R
H1B H 0.3850 0.6846 0.0836 0.078 Uiso 1 1 calc R
C2 C 0.2956(6) 0.6573(7) 0.1444(4) 0.068(2) Uani 1 1 d .
C3 C 0.2880(8) 0.5618(8) 0.1735(5) 0.103(4) Uani 1 1 d .
H3A H 0.2582 0.5370 0.1504 0.154 Uiso 1 1 calc R
H3B H 0.2430 0.5811 0.2049 0.154 Uiso 1 1 calc R
H3C H 0.3579 0.5075 0.1834 0.154 Uiso 1 1 calc R
C4 C 0.3101(8) 0.7160(10) 0.1849(6) 0.132(5) Uani 1 1 d .
H4A H 0.3348 0.7628 0.1669 0.198 Uiso 1 1 calc R
H4B H 0.3615 0.6670 0.2104 0.198 Uiso 1 1 calc R
H4C H 0.2431 0.7551 0.2030 0.198 Uiso 1 1 calc R
C5 C 0.1919(8) 0.7301(8) 0.1130(5) 0.119(5) Uani 1 1 d .
H5A H 0.1937 0.7929 0.0977 0.179 Uiso 1 1 calc R
H5B H 0.1309 0.7474 0.1368 0.179 Uiso 1 1 calc R
H5C H 0.1873 0.6949 0.0852 0.179 Uiso 1 1 calc R
C6 C 0.4299(7) 0.9312(6) 0.1621(4) 0.067(2) Uani 1 1 d .
H6A H 0.4225 0.9895 0.1789 0.081 Uiso 1 1 calc R
H6B H 0.3593 0.9379 0.1609 0.081 Uiso 1 1 calc R
C7 C 0.4735(8) 0.9382(7) 0.1052(3) 0.069(2) Uani 1 1 d .
C8 C 0.5771(7) 0.9355(7) 0.1049(3) 0.076(3) Uani 1 1 d .
H8A H 0.6279 0.8700 0.1227 0.114 Uiso 1 1 calc R
H8B H 0.5701 0.9914 0.1230 0.114 Uiso 1 1 calc R
H8C H 0.6014 0.9435 0.0688 0.114 Uiso 1 1 calc R
C9 C 0.4770(12) 0.8522(9) 0.0782(4) 0.126(5) Uani 1 1 d .
H9A H 0.5346 0.8307 0.0522 0.189 Uiso 1 1 calc R
H9B H 0.4107 0.8771 0.0610 0.189 Uiso 1 1 calc R
H9C H 0.4878 0.7940 0.1043 0.189 Uiso 1 1 calc R
C10 C 0.3890(10) 1.0497(9) 0.0783(5) 0.128(5) Uani 1 1 d .
H10A H 0.4026 1.1025 0.0883 0.191 Uiso 1 1 calc R
H10B H 0.3182 1.0631 0.0901 0.191 Uiso 1 1 calc R
H10C H 0.3953 1.0507 0.0403 0.191 Uiso 1 1 calc R
C11 C 0.5260(6) 0.9005(6) 0.3113(3) 0.054(2) Uani 1 1 d .
H11A H 0.4998 0.8984 0.3479 0.065 Uiso 1 1 calc R
H11B H 0.4663 0.9235 0.2884 0.065 Uiso 1 1 calc R
C12 C 0.5669(7) 0.9790(6) 0.3018(3) 0.062(2) Uani 1 1 d .
C13 C 0.6124(11) 0.9824(8) 0.2455(4) 0.114(4) Uani 1 1 d .
H13A H 0.6675 0.9138 0.2392 0.171 Uiso 1 1 calc R
H13B H 0.6418 1.0295 0.2411 0.171 Uiso 1 1 calc R
H13C H 0.5568 1.0060 0.2206 0.171 Uiso 1 1 calc R
C14 C 0.4703(10) 1.0866(8) 0.3098(6) 0.130(5) Uani 1 1 d .
H14A H 0.4908 1.1401 0.3000 0.195 Uiso 1 1 calc R
H14B H 0.4467 1.0873 0.3465 0.195 Uiso 1 1 calc R
H14C H 0.4133 1.0991 0.2879 0.195 Uiso 1 1 calc R
C15 C 0.6523(9) 0.9547(7) 0.3412(4) 0.091(3) Uani 1 1 d .
H15A H 0.7121 0.8873 0.3369 0.136 Uiso 1 1 calc R
H15B H 0.6233 0.9546 0.3769 0.136 Uiso 1 1 calc R
H15C H 0.6753 1.0068 0.3345 0.136 Uiso 1 1 calc R
C16 C 0.5948(15) 0.8001(10) 0.4605(4) 0.184(8) Uani 1 1 d .
H16A H 0.5200 0.8380 0.4517 0.220 Uiso 1 1 calc R
H16B H 0.6181 0.8521 0.4601 0.220 Uiso 1 1 calc R
C17 C 0.5990(15) 0.7557(9) 0.5133(4) 0.116(5) Uani 1 1 d .
C18 C 0.562(3) 0.680(2) 0.5166(8) 0.33(2) Uani 1 1 d .
H18A H 0.5251 0.6796 0.5502 0.493 Uiso 1 1 calc R
H18B H 0.6217 0.6123 0.5136 0.493 Uiso 1 1 calc R
H18C H 0.5141 0.6982 0.4882 0.493 Uiso 1 1 calc R
C19 C 0.703(2) 0.691(3) 0.5278(8) 0.38(3) Uani 1 1 d .
H19A H 0.7075 0.6876 0.5656 0.564 Uiso 1 1 calc R
H19B H 0.7476 0.7185 0.5096 0.564 Uiso 1 1 calc R
H19C H 0.7258 0.6227 0.5183 0.564 Uiso 1 1 calc R
C20 C 0.5554(19) 0.8221(12) 0.5550(5) 0.251(12) Uani 1 1 d .
H20A H 0.5006 0.8102 0.5745 0.376 Uiso 1 1 calc R
H20B H 0.5254 0.8938 0.5399 0.376 Uiso 1 1 calc R
H20C H 0.6109 0.8067 0.5787 0.376 Uiso 1 1 calc R
C21 C 0.4802(6) 0.6669(6) 0.3403(3) 0.0504(19) Uani 1 1 d .
C22 C 0.3867(8) 0.6516(7) 0.3636(4) 0.074(3) Uani 1 1 d .
H22 H 0.3770 0.6104 0.3398 0.089 Uiso 1 1 calc R
C23 C 0.2887(9) 0.7542(11) 0.3601(7) 0.178(8) Uani 1 1 d .
H23A H 0.2282 0.7448 0.3727 0.267 Uiso 1 1 calc R
H23B H 0.2789 0.7853 0.3237 0.267 Uiso 1 1 calc R
H23C H 0.2955 0.7991 0.3815 0.267 Uiso 1 1 calc R
C24 C 0.4061(9) 0.5898(9) 0.4170(4) 0.111(4) Uani 1 1 d .
H24A H 0.4132 0.6283 0.4424 0.166 Uiso 1 1 calc R
H24B H 0.4705 0.5247 0.4155 0.166 Uiso 1 1 calc R
H24C H 0.3472 0.5766 0.4277 0.166 Uiso 1 1 calc R
C25 C 0.9259(10) 0.6734(13) 0.3400(7) 0.190(9) Uani 1 1 d .
H25A H 0.9109 0.7433 0.3451 0.228 Uiso 1 1 calc R
H25B H 0.9469 0.6651 0.3029 0.228 Uiso 1 1 calc R
C26 C 1.0166(9) 0.6030(13) 0.3702(7) 0.141(7) Uani 1 1 d .
C27 C 1.104(2) 0.621(2) 0.3698(11) 0.35(2) Uani 1 1 d .
H27A H 1.1059 0.6437 0.4032 0.530 Uiso 1 1 calc R
H27B H 1.0977 0.6747 0.3414 0.530 Uiso 1 1 calc R
H27C H 1.1690 0.5582 0.3645 0.530 Uiso 1 1 calc R
C28 C 1.0077(14) 0.543(2) 0.4200(9) 0.281(16) Uani 1 1 d .
H28A H 1.0358 0.5575 0.4485 0.422 Uiso 1 1 calc R
H28B H 1.0474 0.4694 0.4163 0.422 Uiso 1 1 calc R
H28C H 0.9341 0.5614 0.4279 0.422 Uiso 1 1 calc R
C29 C 1.070(3) 0.511(2) 0.3414(16) 0.45(3) Uani 1 1 d .
H29A H 1.1294 0.5110 0.3208 0.676 Uiso 1 1 calc R
H29B H 1.0203 0.5115 0.3182 0.676 Uiso 1 1 calc R
H29C H 1.0943 0.4487 0.3665 0.676 Uiso 1 1 calc R
C30 C 0.8157(6) 0.4208(6) 0.3806(3) 0.0524(19) Uani 1 1 d .
C31 C 0.8465(11) 0.3284(8) 0.4227(4) 0.097(4) Uani 1 1 d .
H31 H 0.9032 0.2647 0.4093 0.116 Uiso 1 1 calc R
C32 C 0.7462(17) 0.3175(15) 0.4387(8) 0.247(12) Uani 1 1 d .
H32A H 0.7652 0.2536 0.4616 0.371 Uiso 1 1 calc R
H32B H 0.7143 0.3168 0.4073 0.371 Uiso 1 1 calc R
H32C H 0.6964 0.3754 0.4571 0.371 Uiso 1 1 calc R
C33 C 0.872(2) 0.3415(14) 0.4693(7) 0.295(17) Uani 1 1 d .
H33A H 0.9479 0.3017 0.4732 0.442 Uiso 1 1 calc R
H33B H 0.8370 0.3180 0.4979 0.442 Uiso 1 1 calc R
H33C H 0.8497 0.4140 0.4703 0.442 Uiso 1 1 calc R
C34 C 1.0190(6) 0.3157(6) 0.2115(3) 0.055(2) Uani 1 1 d .
C35 C 1.1324(7) 0.2973(12) 0.2177(5) 0.121(5) Uani 1 1 d .
H35 H 1.1181 0.3699 0.2152 0.145 Uiso 1 1 calc R
C36 C 1.1995(10) 0.2663(18) 0.1712(7) 0.242(12) Uani 1 1 d .
H36A H 1.2578 0.2809 0.1723 0.363 Uiso 1 1 calc R
H36B H 1.1590 0.3044 0.1401 0.363 Uiso 1 1 calc R
H36C H 1.2269 0.1929 0.1701 0.363 Uiso 1 1 calc R
C37 C 1.1679(18) 0.2642(18) 0.2674(9) 0.256(11) Uiso 1 1 d .
H37A H 1.2410 0.2106 0.2665 0.383 Uiso 1 1 calc R
H37B H 1.1253 0.2368 0.2880 0.383 Uiso 1 1 calc R
H37C H 1.1628 0.3216 0.2834 0.383 Uiso 1 1 calc R
C38 C 0.8936(11) 0.0749(12) 0.2276(6) 0.171(8) Uani 1 1 d .
H38A H 0.8868 0.0335 0.2034 0.206 Uiso 1 1 calc R
H38B H 0.8353 0.0906 0.2537 0.206 Uiso 1 1 calc R
C39 C 0.9879(10) 0.0105(9) 0.2547(5) 0.107(4) Uani 1 1 d .
C40 C 1.0004(13) -0.0879(10) 0.2832(7) 0.194(8) Uani 1 1 d .
H40A H 1.0721 -0.1294 0.2953 0.291 Uiso 1 1 calc R
H40B H 0.9859 -0.1250 0.2599 0.291 Uiso 1 1 calc R
H40C H 0.9513 -0.0742 0.3133 0.291 Uiso 1 1 calc R
C41 C 1.0887(11) 0.0084(10) 0.2310(7) 0.160(6) Uani 1 1 d .
H41A H 1.1481 -0.0436 0.2516 0.239 Uiso 1 1 calc R
H41B H 1.0842 0.0755 0.2313 0.239 Uiso 1 1 calc R
H41C H 1.0985 -0.0081 0.1951 0.239 Uiso 1 1 calc R
C42 C 0.9708(17) 0.0826(15) 0.2994(8) 0.234(10) Uani 1 1 d .
H42A H 0.9163 0.1524 0.2889 0.350 Uiso 1 1 calc R
H42B H 1.0363 0.0831 0.3040 0.350 Uiso 1 1 calc R
H42C H 0.9494 0.0558 0.3324 0.350 Uiso 1 1 calc R
C43 C 0.9493(8) 0.1770(8) 0.0356(4) 0.086(3) Uani 1 1 d .
H43A H 0.9151 0.2415 0.0120 0.104 Uiso 1 1 calc R
H43B H 0.9219 0.1320 0.0276 0.104 Uiso 1 1 calc R
C44 C 1.0663(7) 0.1258(6) 0.0221(4) 0.063(2) Uani 1 1 d .
C45 C 1.0815(10) 0.1103(10) -0.0372(5) 0.123(4) Uani 1 1 d .
H45A H 1.1556 0.0840 -0.0475 0.184 Uiso 1 1 calc R
H45B H 1.0400 0.1760 -0.0580 0.184 Uiso 1 1 calc R
H45C H 1.0586 0.0614 -0.0432 0.184 Uiso 1 1 calc R
C46 C 1.1246(8) 0.0246(8) 0.0561(5) 0.109(4) Uani 1 1 d .
H46A H 1.1964 -0.0127 0.0423 0.164 Uiso 1 1 calc R
H46B H 1.0890 -0.0164 0.0561 0.164 Uiso 1 1 calc R
H46C H 1.1260 0.0378 0.0919 0.164 Uiso 1 1 calc R
C47 C 1.1059(8) 0.2023(9) 0.0288(5) 0.112(4) Uani 1 1 d .
H47A H 1.0981 0.2142 0.0655 0.167 Uiso 1 1 calc R
H47B H 1.0649 0.2671 0.0073 0.167 Uiso 1 1 calc R
H47C H 1.1798 0.1739 0.0177 0.167 Uiso 1 1 calc R
C48 C 0.6593(6) 0.3267(5) 0.0799(3) 0.0473(18) Uani 1 1 d .
H48A H 0.7171 0.2996 0.0537 0.057 Uiso 1 1 calc R
H48B H 0.6035 0.3922 0.0636 0.057 Uiso 1 1 calc R
C49 C 0.6155(6) 0.2502(6) 0.0934(3) 0.0539(19) Uani 1 1 d .
C50 C 0.5218(8) 0.2912(8) 0.1310(4) 0.087(3) Uani 1 1 d .
H50A H 0.4675 0.3571 0.1154 0.131 Uiso 1 1 calc R
H50B H 0.5434 0.3003 0.1636 0.131 Uiso 1 1 calc R
H50C H 0.4943 0.2426 0.1382 0.131 Uiso 1 1 calc R
C51 C 0.5869(8) 0.2330(8) 0.0416(4) 0.084(3) Uani 1 1 d .
H51A H 0.5631 0.1815 0.0481 0.126 Uiso 1 1 calc R
H51B H 0.6485 0.2092 0.0179 0.126 Uiso 1 1 calc R
H51C H 0.5309 0.2974 0.0256 0.126 Uiso 1 1 calc R
C52 C 0.7027(8) 0.1465(6) 0.1181(4) 0.075(3) Uani 1 1 d .
H52A H 0.7222 0.1559 0.1513 0.112 Uiso 1 1 calc R
H52B H 0.7640 0.1218 0.0943 0.112 Uiso 1 1 calc R
H52C H 0.6770 0.0965 0.1245 0.112 Uiso 1 1 calc R
C53 C 0.7869(6) 0.4998(6) 0.0701(3) 0.0480(18) Uani 1 1 d .
C54 C 0.8050(7) 0.5612(7) 0.0209(3) 0.070(3) Uani 1 1 d .
H54 H 0.8712 0.5642 0.0239 0.084 Uiso 1 1 calc R
C55 C 0.813(3) 0.5118(13) -0.0219(7) 0.60(4) Uani 1 1 d .
H55A H 0.7448 0.5425 -0.0378 0.903 Uiso 1 1 calc R
H55B H 0.8367 0.4391 -0.0106 0.903 Uiso 1 1 calc R
H55C H 0.8639 0.5189 -0.0475 0.903 Uiso 1 1 calc R
C56 C 0.7274(14) 0.6560(15) 0.0046(7) 0.279(14) Uani 1 1 d .
H56A H 0.6717 0.6499 -0.0101 0.418 Uiso 1 1 calc R
H56B H 0.7556 0.6903 -0.0222 0.418 Uiso 1 1 calc R
H56C H 0.6991 0.6962 0.0342 0.418 Uiso 1 1 calc R
C57 C 0.5967(6) 0.4068(6) 0.2758(3) 0.0483(18) Uani 1 1 d .
C58 C 0.5500(7) 0.3517(6) 0.3156(3) 0.063(2) Uani 1 1 d .
H58 H 0.5452 0.3759 0.3502 0.075 Uiso 1 1 calc R
C59 C 0.4393(7) 0.3741(7) 0.3031(3) 0.072(3) Uani 1 1 d .
H59A H 0.4400 0.3574 0.2679 0.109 Uiso 1 1 calc R
H59B H 0.3904 0.4467 0.3050 0.109 Uiso 1 1 calc R
H59C H 0.4173 0.3324 0.3284 0.109 Uiso 1 1 calc R
C60 C 0.6284(9) 0.2384(8) 0.3202(5) 0.120(5) Uani 1 1 d .
H60A H 0.6368 0.2127 0.2865 0.181 Uiso 1 1 calc R
H60B H 0.6030 0.2012 0.3467 0.181 Uiso 1 1 calc R
H60C H 0.6959 0.2283 0.3304 0.181 Uiso 1 1 calc R
C61 C 0.8168(6) 0.6529(6) 0.1852(3) 0.0498(18) Uani 1 1 d .
C62 C 0.8957(7) 0.6831(7) 0.1534(4) 0.081(3) Uani 1 1 d .
H62 H 0.8575 0.7198 0.1205 0.097 Uiso 1 1 calc R
C63 C 0.9911(9) 0.5968(10) 0.1338(5) 0.129(5) Uani 1 1 d .
H63A H 0.9718 0.5518 0.1192 0.193 Uiso 1 1 calc R
H63B H 1.0386 0.5582 0.1626 0.193 Uiso 1 1 calc R
H63C H 1.0260 0.6235 0.1066 0.193 Uiso 1 1 calc R
C64 C 0.8991(9) 0.7697(9) 0.1767(4) 0.109(4) Uani 1 1 d .
H64A H 0.9204 0.7470 0.2131 0.163 Uiso 1 1 calc R
H64B H 0.8296 0.8298 0.1754 0.163 Uiso 1 1 calc R
H64C H 0.9495 0.7875 0.1566 0.163 Uiso 1 1 calc R

loop_
_atom_site_aniso_label
_atom_site_aniso_U_11
_atom_site_aniso_U_22
_atom_site_aniso_U_33
_atom_site_aniso_U_23
_atom_site_aniso_U_13
_atom_site_aniso_U_12
Zr1 0.0344(4) 0.0337(4) 0.0374(3) -0.0060(3) -0.0011(3) -0.0167(3)
Zr2 0.0355(4) 0.0302(4) 0.0365(3) -0.0055(2) 0.0010(3) -0.0152(3)
Zr3 0.0461(4) 0.0331(4) 0.0488(4) -0.0106(3) -0.0069(3) -0.0069(3)
Zr4 0.0366(4) 0.0313(4) 0.0376(3) -0.0032(3) -0.0049(3) -0.0147(3)
Zr5 0.0580(5) 0.0462(4) 0.0362(3) -0.0084(3) -0.0029(3) -0.0264(4)
O1 0.037(3) 0.052(3) 0.048(3) -0.005(2) -0.006(2) -0.019(2)
O2 0.041(3) 0.034(3) 0.054(3) -0.001(2) -0.008(2) -0.012(2)
O3 0.045(3) 0.033(3) 0.047(3) -0.011(2) 0.004(2) -0.017(2)
O4 0.108(5) 0.072(4) 0.046(3) -0.025(3) 0.007(3) -0.046(4)
O5 0.041(3) 0.049(3) 0.052(3) -0.006(2) 0.002(2) -0.021(2)
O6 0.060(3) 0.063(3) 0.038(3) -0.005(2) 0.010(2) -0.034(3)
O7 0.055(3) 0.076(4) 0.060(3) -0.003(3) -0.016(3) -0.037(3)
O8 0.080(4) 0.047(3) 0.045(3) 0.002(2) -0.007(3) -0.029(3)
O9 0.067(4) 0.040(3) 0.046(3) 0.002(2) -0.017(2) -0.019(3)
O10 0.042(3) 0.052(3) 0.064(3) -0.008(3) -0.011(3) -0.012(3)
O11 0.035(3) 0.059(3) 0.066(3) -0.018(3) -0.003(2) -0.009(3)
O12 0.071(4) 0.036(3) 0.081(4) 0.004(3) -0.024(3) -0.017(3)
O13 0.065(4) 0.059(4) 0.074(4) -0.029(3) 0.019(3) -0.025(3)
O14 0.042(3) 0.030(2) 0.046(2) -0.011(2) -0.003(2) -0.014(2)
O15 0.038(3) 0.047(3) 0.051(3) 0.000(2) 0.000(2) -0.012(2)
O16 0.042(3) 0.032(3) 0.045(2) -0.001(2) -0.003(2) -0.014(2)
O17 0.044(3) 0.048(3) 0.047(3) 0.000(2) -0.003(2) -0.025(2)
O18 0.058(3) 0.052(3) 0.039(2) 0.002(2) -0.004(2) -0.031(3)
O19 0.036(3) 0.050(3) 0.056(3) -0.007(2) 0.006(2) -0.021(2)
O20 0.040(3) 0.031(3) 0.048(3) 0.001(2) 0.004(2) -0.016(2)
O21 0.037(2) 0.032(2) 0.038(2) -0.0068(18) 0.0019(19) -0.016(2)
O22 0.041(3) 0.033(3) 0.043(2) -0.0045(19) -0.001(2) -0.017(2)
O23 0.040(3) 0.040(3) 0.037(2) -0.0055(19) 0.0015(19) -0.020(2)
C1 0.047(5) 0.071(6) 0.074(5) 0.011(4) -0.025(4) -0.026(4)
C2 0.036(4) 0.065(6) 0.094(6) -0.005(5) -0.010(4) -0.017(4)
C3 0.060(6) 0.099(8) 0.127(9) 0.036(7) -0.003(6) -0.034(6)
C4 0.052(6) 0.136(11) 0.208(15) -0.101(11) 0.022(8) -0.028(7)
C5 0.053(6) 0.079(8) 0.205(14) 0.030(8) -0.027(7) -0.023(6)
C6 0.055(5) 0.038(5) 0.096(6) 0.001(4) -0.014(5) -0.012(4)
C7 0.093(7) 0.065(6) 0.057(5) 0.018(4) -0.028(5) -0.045(6)
C8 0.077(7) 0.078(7) 0.067(5) 0.020(5) -0.018(5) -0.036(6)
C9 0.255(16) 0.122(10) 0.061(6) 0.000(6) -0.037(8) -0.134(11)
C10 0.130(11) 0.126(10) 0.122(10) 0.074(8) -0.070(8) -0.069(9)
C11 0.048(5) 0.049(5) 0.054(4) -0.025(4) 0.001(3) -0.010(4)
C12 0.081(6) 0.032(4) 0.075(5) -0.013(4) -0.021(5) -0.023(4)
C13 0.220(14) 0.101(8) 0.079(7) -0.022(6) 0.022(8) -0.123(10)
C14 0.130(11) 0.051(7) 0.198(14) -0.043(8) -0.059(10) -0.017(7)
C15 0.114(9) 0.067(7) 0.098(7) 0.005(5) -0.030(6) -0.048(7)
C16 0.31(2) 0.095(10) 0.064(7) -0.028(7) 0.033(10) -0.039(12)
C17 0.211(15) 0.082(8) 0.039(5) -0.011(5) 0.022(7) -0.060(10)
C18 0.67(6) 0.38(4) 0.164(18) -0.15(2) 0.21(3) -0.44(5)
C19 0.23(3) 0.54(6) 0.118(16) -0.04(2) -0.074(18) 0.02(3)
C20 0.46(3) 0.147(15) 0.068(9) -0.048(9) 0.063(14) -0.087(19)
C21 0.053(5) 0.041(4) 0.050(4) -0.009(3) 0.012(4) -0.019(4)
C22 0.088(7) 0.080(7) 0.076(6) -0.021(5) 0.026(5) -0.058(6)
C23 0.067(8) 0.151(13) 0.261(19) 0.020(13) 0.070(10) -0.032(9)
C24 0.110(9) 0.135(10) 0.095(8) 0.007(7) 0.030(7) -0.075(8)
C25 0.080(9) 0.202(17) 0.25(2) 0.130(15) -0.058(11) -0.074(11)
C26 0.054(7) 0.146(13) 0.207(16) 0.089(12) -0.045(8) -0.057(8)
C27 0.41(4) 0.36(3) 0.46(4) 0.25(3) -0.31(3) -0.34(3)
C28 0.134(15) 0.38(3) 0.32(3) 0.22(3) -0.136(18) -0.16(2)
C29 0.42(5) 0.21(3) 0.47(6) -0.11(4) -0.25(4) 0.11(3)
C30 0.058(5) 0.057(5) 0.048(4) 0.006(4) -0.010(4) -0.034(4)
C31 0.163(12) 0.076(7) 0.058(5) 0.013(5) -0.023(7) -0.065(8)
C32 0.27(3) 0.23(2) 0.22(2) 0.128(18) 0.000(18) -0.14(2)
C33 0.55(4) 0.198(19) 0.21(2) 0.160(17) -0.26(3) -0.24(3)
C34 0.034(4) 0.045(5) 0.070(5) 0.001(4) -0.010(4) -0.006(4)
C35 0.034(5) 0.197(14) 0.101(8) -0.023(9) -0.001(5) -0.029(7)
C36 0.079(10) 0.48(3) 0.200(17) -0.20(2) 0.073(10) -0.124(16)
C38 0.117(11) 0.161(13) 0.216(16) 0.129(13) -0.081(11) -0.077(11)
C39 0.094(9) 0.066(7) 0.130(10) 0.049(7) -0.027(8) -0.025(7)
C40 0.178(16) 0.096(11) 0.28(2) 0.100(12) -0.096(15) -0.060(11)
C41 0.101(11) 0.105(11) 0.213(17) 0.045(11) -0.046(11) -0.012(9)
C42 0.28(3) 0.18(2) 0.169(18) 0.007(16) -0.076(18) -0.058(19)
C43 0.080(7) 0.067(6) 0.094(7) -0.020(5) 0.023(6) -0.023(6)
C44 0.054(5) 0.042(5) 0.081(6) -0.012(4) 0.004(4) -0.013(4)
C45 0.110(10) 0.131(11) 0.115(10) -0.031(8) 0.036(8) -0.050(9)
C46 0.076(7) 0.079(8) 0.133(10) 0.001(7) -0.004(7) -0.009(6)
C47 0.068(7) 0.098(9) 0.178(13) -0.034(8) 0.006(7) -0.043(7)
C48 0.056(5) 0.043(4) 0.042(4) -0.014(3) -0.008(3) -0.019(4)
C49 0.051(5) 0.056(5) 0.062(5) -0.012(4) -0.003(4) -0.030(4)
C50 0.091(7) 0.089(7) 0.115(8) -0.047(6) 0.030(6) -0.065(7)
C51 0.110(8) 0.095(7) 0.080(6) -0.028(5) -0.021(6) -0.067(7)
C52 0.092(7) 0.050(5) 0.093(7) -0.011(5) -0.014(5) -0.040(5)
C53 0.043(4) 0.057(5) 0.048(4) -0.007(4) 0.001(3) -0.027(4)
C54 0.054(5) 0.066(6) 0.070(5) 0.015(5) 0.011(4) -0.021(5)
C55 1.20(9) 0.081(13) 0.174(17) -0.019(12) 0.37(3) -0.10(3)
C56 0.152(17) 0.28(2) 0.224(19) 0.193(18) 0.025(14) -0.029(16)
C57 0.050(5) 0.042(4) 0.053(4) 0.001(3) -0.001(4) -0.024(4)
C58 0.068(6) 0.061(6) 0.063(5) 0.015(4) -0.010(4) -0.039(5)
C59 0.071(6) 0.074(6) 0.083(6) 0.005(5) 0.010(5) -0.049(5)
C60 0.082(8) 0.065(7) 0.187(13) 0.040(8) 0.000(8) -0.029(6)
C61 0.056(5) 0.055(5) 0.048(4) -0.002(4) 0.002(3) -0.035(4)
C62 0.062(6) 0.071(6) 0.109(7) -0.007(5) 0.039(5) -0.039(5)
C63 0.104(9) 0.149(12) 0.154(11) -0.051(9) 0.083(8) -0.083(9)
C64 0.118(9) 0.152(11) 0.126(9) -0.058(8) 0.045(7) -0.117(9)

loop_
_atom_type_symbol
_atom_type_description
_atom_type_scat_dispersion_real
_atom_type_scat_dispersion_imag
_atom_type_scat_source
C C 0.0033 0.0016 'International Tables Vol C Tables 4.2.6.8 and 6.1.1.4'
H H 0.0000 0.0000 'International Tables Vol C Tables 4.2.6.8 and 6.1.1.4'
O O 0.0106 0.0060 'International Tables Vol C Tables 4.2.6.8 and 6.1.1.4'
Zr Zr -2.9673 0.5597 'International Tables Vol C Tables 4.2.6.8 and 6.1.1.4'

loop_
_geom_angle_atom_site_label_1
_geom_angle_atom_site_label_2
_geom_angle_atom_site_label_3
_geom_angle
O1 Zr1 O21 108.54(18)
O1 Zr1 O22 173.54(18)
O21 Zr1 O22 76.93(16)
O1 Zr1 O16 92.93(18)
O21 Zr1 O16 91.81(16)
O22 Zr1 O16 90.29(16)
O1 Zr1 O14 101.94(18)
O21 Zr1 O14 149.49(17)
O22 Zr1 O14 72.73(16)
O16 Zr1 O14 85.26(16)
O1 Zr1 O17 92.06(18)
O21 Zr1 O17 87.66(17)
O22 Zr1 O17 84.63(17)
O16 Zr1 O17 174.88(17)
O14 Zr1 O17 92.62(17)
O2 Zr2 O21 109.78(18)
O2 Zr2 O23 170.48(18)
O21 Zr2 O23 77.40(16)
O2 Zr2 O5 97.10(19)
O21 Zr2 O5 91.54(17)
O23 Zr2 O5 88.78(17)
O2 Zr2 O20 91.13(18)
O21 Zr2 O20 87.83(16)
O23 Zr2 O20 82.77(16)
O5 Zr2 O20 171.45(18)
O2 Zr2 O3 100.12(18)
O21 Zr2 O3 150.10(17)
O23 Zr2 O3 72.91(16)
O5 Zr2 O3 84.50(17)
O20 Zr2 O3 91.81(17)
O12 Zr3 O13 98.0(2)
O12 Zr3 O22 96.1(2)
O13 Zr3 O22 162.5(2)
O12 Zr3 O11 94.0(2)
O13 Zr3 O11 104.6(2)
O22 Zr3 O11 84.66(18)
O12 Zr3 O14 101.3(2)
O13 Zr3 O14 93.9(2)
O22 Zr3 O14 73.12(16)
O11 Zr3 O14 154.08(18)
O12 Zr3 O15 176.5(2)
O13 Zr3 O15 82.4(2)
O22 Zr3 O15 84.13(17)
O11 Zr3 O15 82.50(19)
O14 Zr3 O15 82.11(17)
O23 Zr4 O22 147.05(18)
O23 Zr4 O18 92.15(17)
O22 Zr4 O18 82.90(17)
O23 Zr4 O10 126.02(18)
O22 Zr4 O10 82.24(18)
O18 Zr4 O10 123.44(19)
O23 Zr4 O9 82.38(18)
O22 Zr4 O9 126.50(18)
O18 Zr4 O9 73.96(18)
O10 Zr4 O9 72.39(19)
O23 Zr4 O19 82.16(17)
O22 Zr4 O19 91.56(17)
O18 Zr4 O19 160.18(18)
O10 Zr4 O19 74.20(19)
O9 Zr4 O19 123.58(19)
O23 Zr4 O21 73.72(16)
O22 Zr4 O21 73.34(16)
O18 Zr4 O21 79.99(16)
O10 Zr4 O21 143.89(17)
O9 Zr4 O21 143.72(17)
O19 Zr4 O21 80.19(16)
O7 Zr5 O4 99.4(2)
O7 Zr5 O23 95.4(2)
O4 Zr5 O23 163.3(2)
O7 Zr5 O3 100.4(2)
O4 Zr5 O3 96.3(2)
O23 Zr5 O3 73.45(16)
O7 Zr5 O8 94.4(2)
O4 Zr5 O8 101.1(2)
O23 Zr5 O8 85.11(18)
O3 Zr5 O8 154.87(18)
O7 Zr5 O6 175.6(2)
O4 Zr5 O6 83.8(2)
O23 Zr5 O6 81.73(17)
O3 Zr5 O6 82.01(17)
O8 Zr5 O6 82.1(2)
C1 O1 Zr1 175.1(5)
C6 O2 Zr2 172.2(5)
C11 O3 Zr5 127.5(4)
C11 O3 Zr2 122.5(4)
Zr5 O3 Zr2 103.21(18)
C16 O4 Zr5 171.4(10)
C21 O5 Zr2 131.3(5)
C21 O6 Zr5 133.8(4)
C25 O7 Zr5 179.3(10)
C30 O8 Zr5 136.4(5)
C30 O9 Zr4 139.8(5)
C34 O10 Zr4 138.9(5)
C34 O11 Zr3 136.7(5)
C38 O12 Zr3 167.6(9)
C43 O13 Zr3 160.5(6)
C48 O14 Zr1 125.5(4)
C48 O14 Zr3 126.4(4)
Zr1 O14 Zr3 102.47(17)
C53 O15 Zr3 133.6(4)
C53 O16 Zr1 131.4(5)
C57 O17 Zr1 128.3(4)
C57 O18 Zr4 135.4(4)
C61 O19 Zr4 133.4(5)
C61 O20 Zr2 129.4(4)
Zr2 O21 Zr1 158.3(2)
Zr2 O21 Zr4 100.69(17)
Zr1 O21 Zr4 101.02(17)
Zr4 O22 Zr3 145.0(2)
Zr4 O22 Zr1 106.66(19)
Zr3 O22 Zr1 107.51(19)
Zr4 O23 Zr5 145.3(2)
Zr4 O23 Zr2 106.64(18)
Zr5 O23 Zr2 107.41(19)
O1 C1 C2 113.3(7)
O1 C1 H1A 108.9
C2 C1 H1A 108.9
O1 C1 H1B 108.9
C2 C1 H1B 108.9
H1A C1 H1B 107.7
C1 C2 C4 110.7(8)
C1 C2 C3 109.9(8)
C4 C2 C3 109.4(10)
C1 C2 C5 107.1(8)
C4 C2 C5 110.1(9)
C3 C2 C5 109.5(8)
C2 C3 H3A 109.5
C2 C3 H3B 109.4
H3A C3 H3B 109.5
C2 C3 H3C 109.5
H3A C3 H3C 109.5
H3B C3 H3C 109.5
C2 C4 H4A 109.5
C2 C4 H4B 109.4
H4A C4 H4B 109.5
C2 C4 H4C 109.5
H4A C4 H4C 109.5
H4B C4 H4C 109.5
C2 C5 H5A 109.5
C2 C5 H5B 109.4
H5A C5 H5B 109.5
C2 C5 H5C 109.6
H5A C5 H5C 109.5
H5B C5 H5C 109.5
O2 C6 C7 114.0(7)
O2 C6 H6A 108.8
C7 C6 H6A 108.8
O2 C6 H6B 108.8
C7 C6 H6B 108.8
H6A C6 H6B 107.7
C8 C7 C9 113.3(10)
C8 C7 C6 110.8(7)
C9 C7 C6 108.3(8)
C8 C7 C10 108.7(8)
C9 C7 C10 110.9(8)
C6 C7 C10 104.4(8)
C7 C8 H8A 109.5
C7 C8 H8B 109.5
H8A C8 H8B 109.5
C7 C8 H8C 109.5
H8A C8 H8C 109.5
H8B C8 H8C 109.5
C7 C9 H9A 109.5
C7 C9 H9B 109.5
H9A C9 H9B 109.5
C7 C9 H9C 109.5
H9A C9 H9C 109.5
H9B C9 H9C 109.5
C7 C10 H10A 109.4
C7 C10 H10B 109.4
H10A C10 H10B 109.5
C7 C10 H10C 109.6
H10A C10 H10C 109.5
H10B C10 H10C 109.5
O3 C11 C12 113.3(6)
O3 C11 H11A 108.9
C12 C11 H11A 108.9
O3 C11 H11B 108.9
C12 C11 H11B 108.9
H11A C11 H11B 107.7
C11 C12 C13 110.9(6)
C11 C12 C15 111.8(7)
C13 C12 C15 109.1(9)
C11 C12 C14 106.7(8)
C13 C12 C14 109.3(9)
C15 C12 C14 109.0(8)
C12 C13 H13A 109.4
C12 C13 H13B 109.5
H13A C13 H13B 109.5
C12 C13 H13C 109.5
H13A C13 H13C 109.5
H13B C13 H13C 109.5
C12 C14 H14A 109.4
C12 C14 H14B 109.4
H14A C14 H14B 109.5
C12 C14 H14C 109.6
H14A C14 H14C 109.5
H14B C14 H14C 109.5
C12 C15 H15A 109.5
C12 C15 H15B 109.4
H15A C15 H15B 109.5
C12 C15 H15C 109.5
H15A C15 H15C 109.5
H15B C15 H15C 109.5
O4 C16 C17 123.4(11)
O4 C16 H16A 106.5
C17 C16 H16A 106.5
O4 C16 H16B 106.5
C17 C16 H16B 106.4
H16A C16 H16B 106.5
C19 C17 C16 110.8(18)
C19 C17 C18 100(2)
C16 C17 C18 108.9(16)
C19 C17 C20 102.9(18)
C16 C17 C20 119.5(11)
C18 C17 C20 112.9(15)
C17 C18 H18A 109.4
C17 C18 H18B 109.5
H18A C18 H18B 109.5
C17 C18 H18C 109.5
H18A C18 H18C 109.5
H18B C18 H18C 109.5
C17 C19 H19A 109.4
C17 C19 H19B 109.6
H19A C19 H19B 109.5
C17 C19 H19C 109.5
H19A C19 H19C 109.5
H19B C19 H19C 109.5
C17 C20 H20A 109.5
C17 C20 H20B 109.5
H20A C20 H20B 109.5
C17 C20 H20C 109.4
H20A C20 H20C 109.5
H20B C20 H20C 109.5
O6 C21 O5 124.6(7)
O6 C21 C22 118.6(7)
O5 C21 C22 116.7(8)
C23 C22 C24 115.3(9)
C23 C22 C21 108.8(8)
C24 C22 C21 113.9(8)
C23 C22 H22 106.1
C24 C22 H22 106.1
C21 C22 H22 106.0
C22 C23 H23A 109.5
C22 C23 H23B 109.4
H23A C23 H23B 109.5
C22 C23 H23C 109.5
H23A C23 H23C 109.5
H23B C23 H23C 109.5
C22 C24 H24A 109.5
C22 C24 H24B 109.4
H24A C24 H24B 109.5
C22 C24 H24C 109.5
H24A C24 H24C 109.5
H24B C24 H24C 109.5
O7 C25 C26 121.8(11)
O7 C25 H25A 106.8
C26 C25 H25A 107.0
O7 C25 H25B 106.9
C26 C25 H25B 106.8
H25A C25 H25B 106.7
C27 C26 C25 120.4(13)
C27 C26 C28 111.7(15)
C25 C26 C28 121.5(12)
C27 C26 C29 97(2)
C25 C26 C29 105(2)
C28 C26 C29 93(2)
C26 C27 H27A 113.8
C26 C27 H27B 113.7
H27A C27 H27B 105.0
C26 C27 H27C 113.5
H27A C27 H27C 104.9
H27B C27 H27C 105.0
C26 C28 H28A 109.3
C26 C28 H28B 109.8
H28A C28 H28B 109.4
C26 C28 H28C 109.4
H28A C28 H28C 109.4
H28B C28 H28C 109.4
C26 C29 H29A 111.1
C26 C29 H29B 109.8
H29A C29 H29B 108.9
C26 C29 H29C 108.7
H29A C29 H29C 109.3
H29B C29 H29C 109.0
O9 C30 O8 126.2(7)
O9 C30 C31 116.2(8)
O8 C30 C31 117.5(7)
C33 C31 C30 114.8(10)
C33 C31 C32 101.4(15)
C30 C31 C32 107.4(10)
C33 C31 H31 111.2
C30 C31 H31 110.8
C32 C31 H31 110.8
C31 C32 H32A 109.5
C31 C32 H32B 109.6
H32A C32 H32B 109.4
C31 C32 H32C 109.4
H32A C32 H32C 109.4
H32B C32 H32C 109.4
C31 C33 H33A 109.2
C31 C33 H33B 109.6
H33A C33 H33B 109.5
C31 C33 H33C 109.6
H33A C33 H33C 109.5
H33B C33 H33C 109.5
O11 C34 O10 124.7(7)
O11 C34 C35 119.7(8)
O10 C34 C35 115.5(8)
C37 C35 C36 123.6(15)
C37 C35 C34 114.6(14)
C36 C35 C34 113.8(10)
C37 C35 H35 99.6
C36 C35 H35 99.6
C34 C35 H35 99.4
C35 C36 H36A 109.3
C35 C36 H36B 109.4
H36A C36 H36B 109.5
C35 C36 H36C 109.8
H36A C36 H36C 109.5
H36B C36 H36C 109.5
C35 C37 H37A 109.6
C35 C37 H37B 109.7
H37A C37 H37B 109.5
C35 C37 H37C 109.1
H37A C37 H37C 109.5
H37B C37 H37C 109.5
O12 C38 C39 122.0(11)
O12 C38 H38A 106.9
C39 C38 H38A 106.9
O12 C38 H38B 106.8
C39 C38 H38B 106.8
H38A C38 H38B 106.7
C38 C39 C40 117.8(12)
C38 C39 C41 117.9(11)
C40 C39 C41 115.2(12)
C38 C39 C42 98.6(13)
C40 C39 C42 105.6(13)
C41 C39 C42 96.0(13)
C39 C40 H40A 109.4
C39 C40 H40B 109.4
H40A C40 H40B 109.5
C39 C40 H40C 109.6
H40A C40 H40C 109.5
H40B C40 H40C 109.5
C39 C41 H41A 109.5
C39 C41 H41B 109.5
H41A C41 H41B 109.5
C39 C41 H41C 109.5
H41A C41 H41C 109.5
H41B C41 H41C 109.5
C39 C42 H42A 109.5
C39 C42 H42B 109.5
H42A C42 H42B 109.5
C39 C42 H42C 109.4
H42A C42 H42C 109.5
H42B C42 H42C 109.5
O13 C43 C44 117.9(9)
O13 C43 H43A 107.8
C44 C43 H43A 107.8
O13 C43 H43B 107.8
C44 C43 H43B 107.8
H43A C43 H43B 107.2
C46 C44 C43 111.2(8)
C46 C44 C47 111.9(9)
C43 C44 C47 107.4(8)
C46 C44 C45 111.3(8)
C43 C44 C45 108.2(8)
C47 C44 C45 106.6(9)
C44 C45 H45A 109.4
C44 C45 H45B 109.5
H45A C45 H45B 109.5
C44 C45 H45C 109.5
H45A C45 H45C 109.5
H45B C45 H45C 109.5
C44 C46 H46A 109.5
C44 C46 H46B 109.5
H46A C46 H46B 109.5
C44 C46 H46C 109.5
H46A C46 H46C 109.5
H46B C46 H46C 109.5
C44 C47 H47A 109.4
C44 C47 H47B 109.5
H47A C47 H47B 109.5
C44 C47 H47C 109.5
H47A C47 H47C 109.5
H47B C47 H47C 109.5
O14 C48 C49 114.6(6)
O14 C48 H48A 108.6
C49 C48 H48A 108.6
O14 C48 H48B 108.6
C49 C48 H48B 108.6
H48A C48 H48B 107.6
C50 C49 C51 111.9(8)
C50 C49 C48 110.9(7)
C51 C49 C48 106.8(7)
C50 C49 C52 109.8(8)
C51 C49 C52 108.2(7)
C48 C49 C52 109.1(6)
C49 C50 H50A 109.5
C49 C50 H50B 109.5
H50A C50 H50B 109.5
C49 C50 H50C 109.4
H50A C50 H50C 109.5
H50B C50 H50C 109.5
C49 C51 H51A 109.5
C49 C51 H51B 109.4
H51A C51 H51B 109.5
C49 C51 H51C 109.5
H51A C51 H51C 109.5
H51B C51 H51C 109.5
C49 C52 H52A 109.5
C49 C52 H52B 109.4
H52A C52 H52B 109.5
C49 C52 H52C 109.5
H52A C52 H52C 109.5
H52B C52 H52C 109.5
O15 C53 O16 124.4(6)
O15 C53 C54 120.0(7)
O16 C53 C54 115.6(7)
C56 C54 C53 119.7(9)
C56 C54 C55 99.3(16)
C53 C54 C55 108.1(11)
C56 C54 H54 111.0
C53 C54 H54 110.1
C55 C54 H54 107.6
C54 C55 H55A 107.0
C54 C55 H55B 109.9
H55A C55 H55B 109.5
C54 C55 H55C 111.5
H55A C55 H55C 109.4
H55B C55 H55C 109.5
C54 C56 H56A 110.5
C54 C56 H56B 109.4
H56A C56 H56B 109.4
C54 C56 H56C 108.6
H56A C56 H56C 109.5
H56B C56 H56C 109.4
O18 C57 O17 124.8(6)
O18 C57 C58 117.7(7)
O17 C57 C58 117.5(7)
C60 C58 C59 113.0(8)
C60 C58 C57 107.1(7)
C59 C58 C57 114.2(7)
C60 C58 H58 107.4
C59 C58 H58 107.4
C57 C58 H58 107.4
C58 C59 H59A 109.5
C58 C59 H59B 109.4
H59A C59 H59B 109.5
C58 C59 H59C 109.5
H59A C59 H59C 109.5
H59B C59 H59C 109.5
C58 C60 H60A 109.5
C58 C60 H60B 109.5
H60A C60 H60B 109.5
C58 C60 H60C 109.4
H60A C60 H60C 109.5
H60B C60 H60C 109.5
O20 C61 O19 125.5(6)
O20 C61 C62 116.9(7)
O19 C61 C62 117.6(7)
C63 C62 C64 122.2(9)
C63 C62 C61 115.0(8)
C64 C62 C61 110.3(7)
C63 C62 H62 101.9
C64 C62 H62 101.9
C61 C62 H62 101.8
C62 C63 H63A 109.5
C62 C63 H63B 109.5
H63A C63 H63B 109.5
C62 C63 H63C 109.4
H63A C63 H63C 109.5
H63B C63 H63C 109.5
C62 C64 H64A 109.5
C62 C64 H64B 109.4
H64A C64 H64B 109.5
C62 C64 H64C 109.5
H64A C64 H64C 109.5
H64B C64 H64C 109.5

loop_
_geom_bond_atom_site_label_1
_geom_bond_atom_site_label_2
_geom_bond_distance
Zr1 O1 1.922(4)
Zr1 O21 2.030(4)
Zr1 O22 2.112(4)
Zr1 O16 2.124(4)
Zr1 O14 2.155(4)
Zr1 O17 2.156(4)
Zr2 O2 1.924(4)
Zr2 O21 2.023(4)
Zr2 O23 2.107(4)
Zr2 O5 2.118(4)
Zr2 O20 2.150(4)
Zr2 O3 2.157(4)
Zr3 O12 1.917(5)
Zr3 O13 1.960(5)
Zr3 O22 2.072(4)
Zr3 O11 2.153(5)
Zr3 O14 2.173(4)
Zr3 O15 2.270(5)
Zr4 O23 2.021(4)
Zr4 O22 2.031(4)
Zr4 O18 2.173(5)
Zr4 O10 2.181(5)
Zr4 O9 2.184(5)
Zr4 O19 2.194(5)
Zr4 O21 2.272(4)
Zr5 O7 1.911(5)
Zr5 O4 1.930(5)
Zr5 O23 2.084(4)
Zr5 O3 2.153(4)
Zr5 O8 2.155(5)
Zr5 O6 2.278(5)
O1 C1 1.396(8)
O2 C6 1.404(8)
O3 C11 1.446(8)
O4 C16 1.338(11)
O5 C21 1.276(8)
O6 C21 1.240(9)
O7 C25 1.322(12)
O8 C30 1.254(9)
O9 C30 1.246(8)
O10 C34 1.264(9)
O11 C34 1.255(9)
O12 C38 1.357(12)
O13 C43 1.317(10)
O14 C48 1.436(7)
O15 C53 1.248(8)
O16 C53 1.275(8)
O17 C57 1.271(8)
O18 C57 1.253(8)
O19 C61 1.257(8)
O20 C61 1.248(8)
C1 C2 1.496(11)
C1 H1A 0.9700
C1 H1B 0.9700
C2 C4 1.525(13)
C2 C3 1.538(12)
C2 C5 1.559(12)
C3 H3A 0.9600
C3 H3B 0.9600
C3 H3C 0.9600
C4 H4A 0.9600
C4 H4B 0.9600
C4 H4C 0.9600
C5 H5A 0.9600
C5 H5B 0.9600
C5 H5C 0.9600
C6 C7 1.528(12)
C6 H6A 0.9700
C6 H6B 0.9700
C7 C8 1.465(12)
C7 C9 1.504(12)
C7 C10 1.593(12)
C8 H8A 0.9600
C8 H8B 0.9600
C8 H8C 0.9600
C9 H9A 0.9602
C9 H9B 0.9602
C9 H9C 0.9602
C10 H10A 0.9600
C10 H10B 0.9600
C10 H10C 0.9600
C11 C12 1.510(11)
C11 H11A 0.9700
C11 H11B 0.9700
C12 C13 1.518(12)
C12 C15 1.528(12)
C12 C14 1.545(12)
C13 H13A 0.9600
C13 H13B 0.9600
C13 H13C 0.9600
C14 H14A 0.9600
C14 H14B 0.9600
C14 H14C 0.9600
C15 H15A 0.9600
C15 H15B 0.9600
C15 H15C 0.9600
C16 C17 1.395(14)
C16 H16A 0.9700
C16 H16B 0.9700
C17 C19 1.37(2)
C17 C18 1.43(2)
C17 C20 1.435(15)
C18 H18A 0.9600
C18 H18B 0.9600
C18 H18C 0.9600
C19 H19A 0.9600
C19 H19B 0.9600
C19 H19C 0.9600
C20 H20A 0.9600
C20 H20B 0.9600
C20 H20C 0.9600
C21 C22 1.514(11)
C22 C23 1.482(15)
C22 C24 1.486(13)
C22 H22 0.9800
C23 H23A 0.9600
C23 H23B 0.9600
C23 H23C 0.9600
C24 H24A 0.9600
C24 H24B 0.9600
C24 H24C 0.9600
C25 C26 1.416(15)
C25 H25A 0.9700
C25 H25B 0.9700
C26 C27 1.404(19)
C26 C28 1.47(2)
C26 C29 1.47(3)
C27 H27A 0.9990
C27 H27B 0.9988
C27 H27C 0.9983
C28 H28A 0.9603
C28 H28B 0.9603
C28 H28C 0.9603
C29 H29A 0.9644
C29 H29B 0.9638
C29 H29C 0.9634
C30 C31 1.506(11)
C31 C33 1.339(18)
C31 C32 1.53(2)
C31 H31 0.9800
C32 H32A 0.9603
C32 H32B 0.9603
C32 H32C 0.9603
C33 H33A 0.9600
C33 H33B 0.9600
C33 H33C 0.9600
C34 C35 1.531(12)
C35 C37 1.34(2)
C35 C36 1.429(15)
C35 H35 0.9800
C36 H36A 0.9600
C36 H36B 0.9600
C36 H36C 0.9600
C37 H37A 0.9600
C37 H37B 0.9600
C37 H37C 0.9600
C38 C39 1.396(15)
C38 H38A 0.9700
C38 H38B 0.9700
C39 C40 1.456(14)
C39 C41 1.498(17)
C39 C42 1.59(2)
C40 H40A 0.9600
C40 H40B 0.9600
C40 H40C 0.9600
C41 H41A 0.9600
C41 H41B 0.9600
C41 H41C 0.9600
C42 H42A 0.9600
C42 H42B 0.9600
C42 H42C 0.9600
C43 C44 1.497(12)
C43 H43A 0.9700
C43 H43B 0.9700
C44 C46 1.491(12)
C44 C47 1.520(12)
C44 C45 1.536(13)
C45 H45A 0.9600
C45 H45B 0.9600
C45 H45C 0.9600
C46 H46A 0.9600
C46 H46B 0.9600
C46 H46C 0.9600
C47 H47A 0.9600
C47 H47B 0.9600
C47 H47C 0.9600
C48 C49 1.517(10)
C48 H48A 0.9700
C48 H48B 0.9700
C49 C50 1.488(11)
C49 C51 1.505(10)
C49 C52 1.521(11)
C50 H50A 0.9600
C50 H50B 0.9600
C50 H50C 0.9600
C51 H51A 0.9600
C51 H51B 0.9600
C51 H51C 0.9600
C52 H52A 0.9600
C52 H52B 0.9600
C52 H52C 0.9600
C53 C54 1.508(10)
C54 C56 1.333(16)
C54 C55 1.36(3)
C54 H54 0.9800
C55 H55A 0.9600
C55 H55B 0.9600
C55 H55C 0.9600
C56 H56A 0.9602
C56 H56B 0.9602
C56 H56C 0.9602
C57 C58 1.510(10)
C58 C60 1.489(12)
C58 C59 1.511(11)
C58 H58 0.9800
C59 H59A 0.9600
C59 H59B 0.9600
C59 H59C 0.9600
C60 H60A 0.9600
C60 H60B 0.9600
C60 H60C 0.9600
C61 C62 1.526(10)
C62 C63 1.452(13)
C62 C64 1.506(13)
C62 H62 0.9800
C63 H63A 0.9600
C63 H63B 0.9600
C63 H63C 0.9600
C64 H64A 0.9600
C64 H64B 0.9600
C64 H64C 0.9600
